data_7023376
loop_
_publ_author_name
'Ferlay, Sylvie'
'Dechambenoit, Pierre'
'Kyritsakas, Nathalie'
'Hosseini, Mir Wais'

_publ_section_title
;
 Molecular tectonics: tuning the dimensionality and topology of extended
 cyanocuprate networks using a bisamidinium cation.
;
_journal_issue 32
_journal_name_full 'Dalton transactions (Cambridge, England : 2003)'
_journal_page_first 11661
_journal_page_last 11671
_journal_paper_doi 10.1039/c3dt51252e
_journal_volume 42
_journal_year 2013
_chemical_formula_moiety 'C13 H22 N2, C3 Cu2 N3, C H4 O'
_chemical_formula_sum 'C17 H26 Cu2 N5 O'
_chemical_formula_weight 443.51
_chemical_name_systematic
;

?

;
_space_group_IT_number 2
_symmetry_cell_setting triclinic
_symmetry_space_group_name_Hall '-P 1'
_symmetry_space_group_name_H-M 'P -1'
_atom_sites_solution_hydrogens geom
_atom_sites_solution_primary direct
_atom_sites_solution_secondary difmap
_audit_creation_method SHELXL-97
_cell_angle_alpha 93.171(3)
_cell_angle_beta 92.107(3)
_cell_angle_gamma 115.690(2)
_cell_formula_units_Z 2
_cell_length_a 8.3378(7)
_cell_length_b 8.4859(7)
_cell_length_c 16.0299(15)
_cell_measurement_reflns_used 1617
_cell_measurement_temperature 173(2)
_cell_measurement_theta_max 26.69
_cell_measurement_theta_min 2.86
_cell_volume 1018.17(15)
_computing_cell_refinement 'Bruker SMART'
_computing_data_collection 'Bruker SMART'
_computing_data_reduction 'Bruker SAINT'
_computing_molecular_graphics 'Bruker SHELXTL'
_computing_publication_material 'Bruker SHELXTL'
_computing_structure_refinement 'SHELXL-97 (Sheldrick, 1997)'
_computing_structure_solution 'SHELXS-97 (Sheldrick, 1990)'
_diffrn_ambient_temperature 173(2)
_diffrn_measured_fraction_theta_full 0.990
_diffrn_measured_fraction_theta_max 0.990
_diffrn_measurement_device_type 'CCD area detector'
_diffrn_measurement_method 'phi and omega scans'
_diffrn_radiation_monochromator graphite
_diffrn_radiation_source 'fine-focus sealed tube'
_diffrn_radiation_type MoK\a
_diffrn_radiation_wavelength 0.71073
_diffrn_reflns_av_R_equivalents 0.0296
_diffrn_reflns_av_sigmaI/netI 0.0367
_diffrn_reflns_limit_h_max 10
_diffrn_reflns_limit_h_min -10
_diffrn_reflns_limit_k_max 10
_diffrn_reflns_limit_k_min -11
_diffrn_reflns_limit_l_max 20
_diffrn_reflns_limit_l_min -20
_diffrn_reflns_number 11641
_diffrn_reflns_theta_full 27.53
_diffrn_reflns_theta_max 27.53
_diffrn_reflns_theta_min 2.67
_exptl_absorpt_coefficient_mu 2.102
_exptl_absorpt_correction_T_max 0.8173
_exptl_absorpt_correction_T_min 0.7297
_exptl_absorpt_correction_type multi-scan
_exptl_absorpt_process_details sadabs
_exptl_crystal_colour colorless
_exptl_crystal_density_diffrn 1.447
_exptl_crystal_density_meas ?
_exptl_crystal_density_method 'not measured'
_exptl_crystal_description prism
_exptl_crystal_F_000 458
_exptl_crystal_size_max 0.16
_exptl_crystal_size_mid 0.14
_exptl_crystal_size_min 0.10
_refine_diff_density_max 0.779
_refine_diff_density_min -0.585
_refine_diff_density_rms 0.070
_refine_ls_extinction_method none
_refine_ls_goodness_of_fit_ref 1.034
_refine_ls_hydrogen_treatment riding
_refine_ls_matrix_type full
_refine_ls_number_parameters 237
_refine_ls_number_reflns 4633
_refine_ls_number_restraints 2
_refine_ls_restrained_S_all 1.081
_refine_ls_R_factor_all 0.0579
_refine_ls_R_factor_gt 0.0400
_refine_ls_shift/su_max 0.003
_refine_ls_shift/su_mean 0.000
_refine_ls_structure_factor_coef Fsqd
_refine_ls_weighting_details 'calc w=1/[\s^2^(Fo^2^)+(0.0431P)^2^+0.8169P] where P=(Fo^2^+2Fc^2^)/3'
_refine_ls_weighting_scheme calc
_refine_ls_wR_factor_gt 0.0978
_refine_ls_wR_factor_ref 0.1045
_reflns_number_gt 3521
_reflns_number_total 4633
_reflns_threshold_expression >2sigma(I)
_cod_data_source_file c3dt51252e.txt
_cod_data_source_block e522a
_cod_depositor_comments
;
The following automatic conversions were performed:

'_symmetry_cell_setting' value 'Triclinic' changed to 'triclinic'
according to /home/saulius/struct/CIF-dictionaries/cif_core.dic
dictionary named 'cif_core.dic' version 2.4.2 from 2011-04-26.

Automatic conversion script
Id: cif_fix_values 1891 2012-01-12 08:04:46Z andrius 

The following automatic conversions were performed:

'_exptl_crystal_density_meas' value 'none' was changed to '?' - the
value is perceived as not measured.

Automatic conversion script
Id: cif_fix_values 3008 2015-01-20 13:52:24Z robertas 
;
_cod_original_sg_symbol_H-M P-1
_cod_database_code 7023376

loop_
_symmetry_equiv_pos_as_xyz
'x, y, z'
'-x, -y, -z'

loop_
_atom_site_label
_atom_site_type_symbol
_atom_site_fract_x
_atom_site_fract_y
_atom_site_fract_z
_atom_site_U_iso_or_equiv
_atom_site_adp_type
_atom_site_occupancy
_atom_site_symmetry_multiplicity
_atom_site_calc_flag
_atom_site_refinement_flags
C1 C 0.6603(3) 0.0820(3) 0.16840(15) 0.0232(5) Uani 1 1 d .
N1 N 0.6118(3) -0.0406(3) 0.22077(13) 0.0288(5) Uani 1 1 d .
H1 H 0.5252 -0.1444 0.2045 0.035 Uiso 1 1 calc R
C2 C 0.6962(4) -0.0118(3) 0.30572(15) 0.0300(6) Uani 1 1 d .
H2A H 0.8027 -0.0350 0.3046 0.036 Uiso 1 1 calc R
H2B H 0.6117 -0.0938 0.3425 0.036 Uiso 1 1 calc R
C3 C 0.7512(3) 0.1779(3) 0.34040(14) 0.0225(5) Uani 1 1 d .
C4 C 0.8668(3) 0.2969(3) 0.27606(14) 0.0261(5) Uani 1 1 d .
H4A H 0.8876 0.4193 0.2909 0.031 Uiso 1 1 calc R
H4B H 0.9841 0.2935 0.2777 0.031 Uiso 1 1 calc R
N2 N 0.7809(3) 0.2412(3) 0.19092(12) 0.0270(5) Uani 1 1 d .
H2 H 0.8123 0.3189 0.1532 0.032 Uiso 1 1 calc R
C5 C 0.8716(3) 0.2168(4) 0.42149(15) 0.0286(5) Uani 1 1 d .
H5A H 0.9732 0.1905 0.4089 0.034 Uiso 1 1 calc R
H5B H 0.9210 0.3439 0.4382 0.034 Uiso 1 1 calc R
C6 C 0.7829(4) 0.1164(4) 0.49619(16) 0.0398(7) Uani 1 1 d .
H6A H 0.7324 -0.0112 0.4804 0.048 Uiso 1 1 calc R
H6B H 0.6835 0.1447 0.5109 0.048 Uiso 1 1 calc R
C7 C 0.9149(5) 0.1623(5) 0.57254(19) 0.0525(9) Uani 1 1 d .
H7A H 1.0182 0.1435 0.5570 0.079 Uiso 1 1 calc R
H7B H 0.8567 0.0872 0.6171 0.079 Uiso 1 1 calc R
H7C H 0.9543 0.2855 0.5924 0.079 Uiso 1 1 calc R
C8 C 0.5821(3) 0.2052(4) 0.35319(16) 0.0316(6) Uani 1 1 d .
H8A H 0.5148 0.1823 0.2982 0.038 Uiso 1 1 calc R
H8B H 0.5061 0.1160 0.3898 0.038 Uiso 1 1 calc R
C9 C 0.6104(4) 0.3843(5) 0.39067(19) 0.0445(8) Uani 1 1 d .
H9A H 0.6834 0.4754 0.3541 0.053 Uiso 1 1 calc R
H9B H 0.6761 0.4092 0.4462 0.053 Uiso 1 1 calc R
C10 C 0.4315(6) 0.3914(7) 0.4001(2) 0.0691(13) Uani 1 1 d .
H10A H 0.3605 0.3530 0.3465 0.104 Uiso 1 1 calc R
H10B H 0.4527 0.5119 0.4171 0.104 Uiso 1 1 calc R
H10C H 0.3668 0.3138 0.4427 0.104 Uiso 1 1 calc R
C11 C 0.5762(3) 0.0395(3) 0.08135(15) 0.0246(5) Uani 1 1 d .
C12 C 0.5374(4) -0.1228(3) 0.04015(16) 0.0300(6) Uani 1 1 d .
H12 H 0.5630 -0.2064 0.0677 0.036 Uiso 1 1 calc R
C13 C 0.5391(4) 0.1627(3) 0.04146(16) 0.0291(5) Uani 1 1 d .
H13 H 0.5659 0.2734 0.0698 0.035 Uiso 1 1 calc R
Cu1 Cu -0.03657(5) 0.19728(5) 0.80229(3) 0.04961(14) Uani 1 1 d .
Cu2 Cu 0.61927(5) 0.55347(5) 0.80928(2) 0.04484(13) Uani 1 1 d .
C14 C 0.3682(4) 0.4282(4) 0.81519(18) 0.0406(6) Uani 0.50 1 d P
N3 N 0.3682(4) 0.4282(4) 0.81519(18) 0.0406(6) Uani 0.50 1 d P
C15 C 0.2158(4) 0.3389(4) 0.81018(19) 0.0424(7) Uani 0.50 1 d P
N4 N 0.2158(4) 0.3389(4) 0.81018(19) 0.0424(7) Uani 0.50 1 d P
C16 C -0.1508(4) -0.0508(4) 0.8073(2) 0.0452(7) Uani 0.50 1 d P
N5 N -0.1508(4) -0.0508(4) 0.8073(2) 0.0452(7) Uani 0.50 1 d P
C17 C -0.1820(4) 0.3209(4) 0.7935(2) 0.0538(8) Uani 0.50 1 d P
N6 N -0.1820(4) 0.3209(4) 0.7935(2) 0.0538(8) Uani 0.50 1 d P
C18 C 0.7637(4) 0.7991(4) 0.81225(19) 0.0426(6) Uani 0.50 1 d P
N7 N 0.7637(4) 0.7991(4) 0.81225(19) 0.0426(6) Uani 0.50 1 d P
C19 C 0.7368(4) 0.4020(4) 0.7952(2) 0.0502(8) Uani 0.50 1 d P
N8 N 0.7368(4) 0.4020(4) 0.7952(2) 0.0502(8) Uani 0.50 1 d P
C20 C 1.0242(7) 0.3230(8) 0.0389(4) 0.0872(15) Uani 1 1 d D
O1A O 0.9796(11) 0.1590(14) 0.0002(6) 0.161(5) Uani 0.50 1 d PD
O1 O 0.9342(8) 0.4180(8) 0.0509(3) 0.0739(18) Uani 0.50 1 d PD

loop_
_atom_site_aniso_label
_atom_site_aniso_U_11
_atom_site_aniso_U_22
_atom_site_aniso_U_33
_atom_site_aniso_U_23
_atom_site_aniso_U_13
_atom_site_aniso_U_12
C1 0.0275(12) 0.0223(12) 0.0226(11) 0.0023(9) 0.0051(9) 0.0131(10)
N1 0.0367(12) 0.0206(11) 0.0237(10) -0.0001(8) -0.0032(9) 0.0080(9)
C2 0.0378(14) 0.0263(14) 0.0236(12) 0.0053(10) -0.0010(10) 0.0117(11)
C3 0.0228(11) 0.0229(12) 0.0202(11) 0.0014(9) 0.0007(9) 0.0087(9)
C4 0.0249(12) 0.0262(13) 0.0220(12) 0.0033(10) 0.0019(9) 0.0061(10)
N2 0.0320(11) 0.0254(11) 0.0200(10) 0.0054(8) 0.0032(8) 0.0086(9)
C5 0.0267(12) 0.0316(14) 0.0237(12) 0.0022(10) -0.0015(10) 0.0096(11)
C6 0.0411(16) 0.0484(18) 0.0229(13) 0.0091(12) -0.0011(11) 0.0126(13)
C7 0.058(2) 0.061(2) 0.0285(15) 0.0090(15) -0.0076(14) 0.0171(17)
C8 0.0270(13) 0.0460(17) 0.0239(12) 0.0010(11) 0.0027(10) 0.0180(12)
C9 0.0554(19) 0.060(2) 0.0334(15) -0.0029(14) 0.0048(13) 0.0397(17)
C10 0.084(3) 0.116(4) 0.0421(19) -0.017(2) -0.0064(18) 0.080(3)
C11 0.0264(12) 0.0256(13) 0.0217(11) 0.0016(10) 0.0044(9) 0.0111(10)
C12 0.0413(15) 0.0262(14) 0.0260(13) 0.0026(10) -0.0007(11) 0.0183(12)
C13 0.0381(14) 0.0242(13) 0.0265(12) -0.0022(10) 0.0011(11) 0.0155(11)
Cu1 0.0453(2) 0.0422(3) 0.0617(3) 0.00016(19) 0.00996(19) 0.01940(19)
Cu2 0.0436(2) 0.0425(2) 0.0490(2) 0.00509(17) 0.00695(17) 0.01894(18)
C14 0.0436(16) 0.0323(15) 0.0557(17) 0.0096(12) 0.0128(13) 0.0244(13)
N3 0.0436(16) 0.0323(15) 0.0557(17) 0.0096(12) 0.0128(13) 0.0244(13)
C15 0.0433(16) 0.0298(14) 0.0631(19) 0.0084(13) 0.0129(13) 0.0229(13)
N4 0.0433(16) 0.0298(14) 0.0631(19) 0.0084(13) 0.0129(13) 0.0229(13)
C16 0.0376(15) 0.0412(18) 0.0619(19) -0.0021(14) -0.0001(13) 0.0230(14)
N5 0.0376(15) 0.0412(18) 0.0619(19) -0.0021(14) -0.0001(13) 0.0230(14)
C17 0.0327(15) 0.0312(16) 0.090(2) 0.0117(15) 0.0172(15) 0.0049(13)
N6 0.0327(15) 0.0312(16) 0.090(2) 0.0117(15) 0.0172(15) 0.0049(13)
C18 0.0337(14) 0.0403(17) 0.0561(18) -0.0035(13) 0.0024(12) 0.0193(13)
N7 0.0337(14) 0.0403(17) 0.0561(18) -0.0035(13) 0.0024(12) 0.0193(13)
C19 0.0337(14) 0.0263(15) 0.091(2) 0.0103(14) 0.0181(14) 0.0117(12)
N8 0.0337(14) 0.0263(15) 0.091(2) 0.0103(14) 0.0181(14) 0.0117(12)
C20 0.064(3) 0.088(4) 0.097(4) -0.001(3) -0.018(3) 0.024(3)
O1A 0.079(6) 0.286(16) 0.098(6) 0.025(8) 0.011(5) 0.059(8)
O1 0.067(3) 0.075(4) 0.043(3) 0.014(3) 0.017(2) -0.005(3)

loop_
_atom_type_symbol
_atom_type_description
_atom_type_scat_dispersion_real
_atom_type_scat_dispersion_imag
_atom_type_scat_source
C C 0.0033 0.0016 'International Tables Vol C Tables 4.2.6.8 and 6.1.1.4'
Cu Cu 0.3201 1.2651 'International Tables Vol C Tables 4.2.6.8 and 6.1.1.4'
N N 0.0061 0.0033 'International Tables Vol C Tables 4.2.6.8 and 6.1.1.4'
H H 0.0000 0.0000 'International Tables Vol C Tables 4.2.6.8 and 6.1.1.4'
O O 0.0106 0.0060 'International Tables Vol C Tables 4.2.6.8 and 6.1.1.4'

loop_
_geom_angle_atom_site_label_1
_geom_angle_atom_site_label_2
_geom_angle_atom_site_label_3
_geom_angle
_geom_angle_site_symmetry_1
_geom_angle_site_symmetry_3
N2 C1 N1 121.3(2) . .
N2 C1 C11 119.4(2) . .
N1 C1 C11 119.3(2) . .
C1 N1 C2 122.5(2) . .
C1 N1 H1 118.8 . .
C2 N1 H1 118.8 . .
N1 C2 C3 109.9(2) . .
N1 C2 H2A 109.7 . .
C3 C2 H2A 109.7 . .
N1 C2 H2B 109.7 . .
C3 C2 H2B 109.7 . .
H2A C2 H2B 108.2 . .
C2 C3 C5 109.3(2) . .
C2 C3 C4 106.75(19) . .
C5 C3 C4 106.65(19) . .
C2 C3 C8 109.2(2) . .
C5 C3 C8 113.1(2) . .
C4 C3 C8 111.7(2) . .
N2 C4 C3 111.33(19) . .
N2 C4 H4A 109.4 . .
C3 C4 H4A 109.4 . .
N2 C4 H4B 109.4 . .
C3 C4 H4B 109.4 . .
H4A C4 H4B 108.0 . .
C1 N2 C4 123.3(2) . .
C1 N2 H2 118.4 . .
C4 N2 H2 118.4 . .
C6 C5 C3 116.2(2) . .
C6 C5 H5A 108.2 . .
C3 C5 H5A 108.2 . .
C6 C5 H5B 108.2 . .
C3 C5 H5B 108.2 . .
H5A C5 H5B 107.4 . .
C5 C6 C7 111.8(2) . .
C5 C6 H6A 109.3 . .
C7 C6 H6A 109.3 . .
C5 C6 H6B 109.3 . .
C7 C6 H6B 109.3 . .
H6A C6 H6B 107.9 . .
C6 C7 H7A 109.5 . .
C6 C7 H7B 109.5 . .
H7A C7 H7B 109.5 . .
C6 C7 H7C 109.5 . .
H7A C7 H7C 109.5 . .
H7B C7 H7C 109.5 . .
C9 C8 C3 116.7(2) . .
C9 C8 H8A 108.1 . .
C3 C8 H8A 108.1 . .
C9 C8 H8B 108.1 . .
C3 C8 H8B 108.1 . .
H8A C8 H8B 107.3 . .
C8 C9 C10 110.7(3) . .
C8 C9 H9A 109.5 . .
C10 C9 H9A 109.5 . .
C8 C9 H9B 109.5 . .
C10 C9 H9B 109.5 . .
H9A C9 H9B 108.1 . .
C9 C10 H10A 109.5 . .
C9 C10 H10B 109.5 . .
H10A C10 H10B 109.5 . .
C9 C10 H10C 109.5 . .
H10A C10 H10C 109.5 . .
H10B C10 H10C 109.5 . .
C13 C11 C12 120.4(2) . .
C13 C11 C1 120.0(2) . .
C12 C11 C1 119.6(2) . .
C11 C12 C13 119.9(2) . 2_655
C11 C12 H12 120.0 . .
C13 C12 H12 120.0 2_655 .
C11 C13 C12 119.6(2) . 2_655
C11 C13 H13 120.2 . .
C12 C13 H13 120.2 2_655 .
C16 Cu1 C15 125.19(11) . .
C16 Cu1 C17 118.71(12) . .
C15 Cu1 C17 116.04(11) . .
C14 Cu2 C18 129.45(11) . .
C14 Cu2 C19 113.19(12) . .
C18 Cu2 C19 117.33(12) . .
C15 C14 Cu2 171.4(3) . .
C14 C15 Cu1 178.5(3) . .
N7 C16 Cu1 173.1(3) 1_445 .
C18 C16 Cu1 173.1(3) 1_445 .
N8 C17 Cu1 174.0(4) 1_455 .
C19 C17 Cu1 174.0(4) 1_455 .
N5 C18 Cu2 174.6(3) 1_665 .
C16 C18 Cu2 174.6(3) 1_665 .
N6 C19 Cu2 173.3(3) 1_655 .
C17 C19 Cu2 173.3(3) 1_655 .
O1 C20 O1A 133.3(6) . .

loop_
_geom_bond_atom_site_label_1
_geom_bond_atom_site_label_2
_geom_bond_distance
_geom_bond_site_symmetry_2
C1 N2 1.307(3) .
C1 N1 1.307(3) .
C1 C11 1.491(3) .
N1 C2 1.467(3) .
N1 H1 0.8800 .
C2 C3 1.534(4) .
C2 H2A 0.9900 .
C2 H2B 0.9900 .
C3 C5 1.541(3) .
C3 C4 1.535(3) .
C3 C8 1.543(3) .
C4 N2 1.470(3) .
C4 H4A 0.9900 .
C4 H4B 0.9900 .
N2 H2 0.8800 .
C5 C6 1.529(4) .
C5 H5A 0.9900 .
C5 H5B 0.9900 .
C6 C7 1.529(4) .
C6 H6A 0.9900 .
C6 H6B 0.9900 .
C7 H7A 0.9800 .
C7 H7B 0.9800 .
C7 H7C 0.9800 .
C8 C9 1.518(4) .
C8 H8A 0.9900 .
C8 H8B 0.9900 .
C9 C10 1.532(4) .
C9 H9A 0.9900 .
C9 H9B 0.9900 .
C10 H10A 0.9800 .
C10 H10B 0.9800 .
C10 H10C 0.9800 .
C11 C13 1.392(4) .
C11 C12 1.391(4) .
C12 C13 1.391(4) 2_655
C12 H12 0.9500 .
C13 C12 1.391(4) 2_655
C13 H13 0.9500 .
Cu1 C16 1.906(3) .
Cu1 C15 1.913(3) .
Cu1 C17 1.923(3) .
Cu2 C14 1.902(3) .
Cu2 C18 1.899(3) .
Cu2 C19 1.933(3) .
C14 C15 1.160(4) .
C16 N7 1.168(4) 1_445
C16 C18 1.168(4) 1_445
C17 N8 1.156(4) 1_455
C17 C19 1.156(4) 1_455
C18 N5 1.168(4) 1_665
C18 C16 1.168(4) 1_665
C19 N6 1.156(4) 1_655
C19 C17 1.156(4) 1_655
C20 O1 1.330(7) .
C20 O1A 1.378(8) .
